data_7232722
loop_
_publ_author_name
'Sikiti, Phumile'
'Bezuidenhout, Charl X.'
'van Heerden, Dewald P.'
'Barbour, Leonard J.'

_publ_section_title
;
 A new dynamic framework with direct in situ visualisation of breathing
 under CO2 gas pressure
;
_journal_issue 22
_journal_name_full CrystEngComm
_journal_page_first 3415
_journal_paper_doi 10.1039/C9CE00418A
_journal_volume 21
_journal_year 2019
_chemical_formula_sum 'C17 H16 Cu N4 O5'
_chemical_formula_weight 419.89
_chemical_name_systematic '[Cu(def)(bpy)]NO3'
_space_group_crystal_system monoclinic
_space_group_IT_number 14
_space_group_name_Hall '-P 2ybc'
_space_group_name_H-M_alt 'P 1 21/c 1'
_symmetry_space_group_name_Hall '-P 2ybc'
_symmetry_space_group_name_H-M 'P 1 21/c 1'
_atom_sites_solution_hydrogens geom
_audit_creation_method SHELXL-2014
_audit_update_record
;
2018-11-21 deposited with the CCDC.    2019-05-08 downloaded from the CCDC.
;
_cell_angle_alpha 90
_cell_angle_beta 92.041(6)
_cell_angle_gamma 90
_cell_formula_units_Z 4
_cell_length_a 7.936(4)
_cell_length_b 14.009(7)
_cell_length_c 15.450(8)
_cell_measurement_reflns_used 1412
_cell_measurement_temperature 296(2)
_cell_measurement_theta_max 20.78
_cell_measurement_theta_min 2.57
_cell_volume 1716.6(15)
_computing_cell_refinement 'Bruker SAINT'
_computing_data_collection 'Bruker APEX2'
_computing_data_reduction 'Bruker SAINT'
_computing_molecular_graphics 'Bruker SHELXTL'
_computing_publication_material 'Bruker SHELXTL'
_computing_structure_refinement 'SHELXL-2014 (Sheldrick 2014)'
_computing_structure_solution 'SHELXS-97 (Sheldrick 2008)'
_diffrn_ambient_temperature 296(2)
_diffrn_measured_fraction_theta_full 1.000
_diffrn_measured_fraction_theta_max 0.988
_diffrn_measurement_device_type 'Bruker APEX-II CCD'
_diffrn_measurement_method '\f and \w scans'
_diffrn_radiation_type MoK\a
_diffrn_radiation_wavelength 0.71073
_diffrn_reflns_av_R_equivalents 0.1595
_diffrn_reflns_av_unetI/netI 0.1224
_diffrn_reflns_Laue_measured_fraction_full 1.000
_diffrn_reflns_Laue_measured_fraction_max 0.988
_diffrn_reflns_limit_h_max 10
_diffrn_reflns_limit_h_min -10
_diffrn_reflns_limit_k_max 18
_diffrn_reflns_limit_k_min -18
_diffrn_reflns_limit_l_max 20
_diffrn_reflns_limit_l_min -20
_diffrn_reflns_number 32356
_diffrn_reflns_point_group_measured_fraction_full 1.000
_diffrn_reflns_point_group_measured_fraction_max 0.988
_diffrn_reflns_theta_full 25.242
_diffrn_reflns_theta_max 28.862
_diffrn_reflns_theta_min 2.568
_diffrn_source 'fine-focus sealed tube'
_exptl_absorpt_coefficient_mu 1.311
_exptl_absorpt_correction_type multi-scan
_exptl_absorpt_process_details SADABS
_exptl_crystal_colour green
_exptl_crystal_density_diffrn 1.625
_exptl_crystal_density_method 'not measured'
_exptl_crystal_description BLOCK
_exptl_crystal_F_000 1122
_exptl_crystal_recrystallization_method 'Re-crystallisation from solvent: methanol'
_exptl_crystal_size_max 0.300
_exptl_crystal_size_mid 0.250
_exptl_crystal_size_min 0.180
_exptl_transmission_factor_max 0.790
_exptl_transmission_factor_min 0.682
_refine_diff_density_max 0.597
_refine_diff_density_min -0.570
_refine_diff_density_rms 0.094
_refine_ls_extinction_coef 0.0022(7)
_refine_ls_extinction_expression Fc^*^=kFc[1+0.001xFc^2^\l^3^/sin(2\q)]^-1/4^
_refine_ls_extinction_method SHELXL
_refine_ls_goodness_of_fit_ref 0.994
_refine_ls_hydrogen_treatment constr
_refine_ls_matrix_type full
_refine_ls_number_parameters 247
_refine_ls_number_reflns 4448
_refine_ls_number_restraints 0
_refine_ls_restrained_S_all 0.994
_refine_ls_R_factor_all 0.1552
_refine_ls_R_factor_gt 0.0618
_refine_ls_shift/su_max 0.000
_refine_ls_shift/su_mean 0.000
_refine_ls_structure_factor_coef Fsqd
_refine_ls_weighting_details 'w=1/[\s^2^(Fo^2^)+(0.0526P)^2^+1.0475P] where P=(Fo^2^+2Fc^2^)/3'
_refine_ls_weighting_scheme calc
_refine_ls_wR_factor_gt 0.1240
_refine_ls_wR_factor_ref 0.1594
_reflns_Friedel_coverage 0.000
_reflns_number_gt 2214
_reflns_number_total 4448
_reflns_threshold_expression 'I > 2\s(I)'
_cod_data_source_file c9ce00418a4.cif
_cod_data_source_block BPY
_cod_depositor_comments
;
The following automatic conversions were performed:

'_exptl_absorpt_correction_type' value 'MULTI-SCAN' changed to
'multi-scan' according to
/home/data/users/saulius/crontab/automatic-downloads/rss-feeds/RSC/lib/dictionaries/cif_core.dic
dictionary named 'cif_core.dic' version 2.4.2 from 2011-04-26.

Automatic conversion script
Id: cif_fix_values 4973 2017-02-22 13:04:09Z antanas 

 Adding full bibliography for 7232721--7232725.cif.
;
_cod_original_cell_volume 1716.4(14)
_cod_database_code 7232722
_shelx_space_group_comment
;
The symmetry employed for this shelxl refinement is uniquely defined
by the following loop, which should always be used as a source of
symmetry information in preference to the above space-group names.
They are only intended as comments.
;
_shelx_estimated_absorpt_t_min 0.238
_shelx_estimated_absorpt_t_max 0.377
_shelxl_version_number 2014-3

loop_
_space_group_symop_operation_xyz
'x, y, z'
'-x, y+1/2, -z+1/2'
'-x, -y, -z'
'x, -y-1/2, z-1/2'

loop_
_atom_site_label
_atom_site_type_symbol
_atom_site_fract_x
_atom_site_fract_y
_atom_site_fract_z
_atom_site_U_iso_or_equiv
_atom_site_adp_type
_atom_site_occupancy
_atom_site_site_symmetry_order
_atom_site_calc_flag
_atom_site_refinement_flags_posn
_atom_site_refinement_flags_adp
Cu1 Cu 1.03612(7) 0.04926(4) 0.11209(4) 0.0403(2) Uani 1 1 d . .
N1 N 0.9098(5) -0.0389(3) 0.1851(2) 0.0390(9) Uani 1 1 d . .
N2 N 1.1944(5) -0.0595(3) 0.1112(2) 0.0403(9) Uani 1 1 d . .
O1 O 0.8674(4) 0.1468(2) 0.11139(19) 0.0436(8) Uani 1 1 d . .
O2 O 1.1483(4) 0.1262(2) 0.0276(2) 0.0465(8) Uani 1 1 d . .
N3 N 0.8617(5) 0.3640(3) -0.0154(2) 0.0422(10) Uani 1 1 d . .
C6 C 1.1564(6) -0.1328(3) 0.1646(3) 0.0386(11) Uani 1 1 d . .
C4 C 0.9225(7) -0.1886(3) 0.2609(3) 0.0481(12) Uani 1 1 d . .
H4 H 0.9802 -0.2445 0.2750 0.058 Uiso 1 1 calc R U
C5 C 0.9910(6) -0.1217(3) 0.2057(3) 0.0384(11) Uani 1 1 d . .
C1 C 0.7589(6) -0.0218(3) 0.2188(3) 0.0434(12) Uani 1 1 d . .
H1 H 0.7029 0.0347 0.2047 0.052 Uiso 1 1 calc R U
C10 C 1.3405(6) -0.0633(3) 0.0692(3) 0.0481(12) Uani 1 1 d . .
H10 H 1.3677 -0.0130 0.0330 0.058 Uiso 1 1 calc R U
C9 C 1.4512(7) -0.1390(4) 0.0780(4) 0.0565(14) Uani 1 1 d . .
H9 H 1.5502 -0.1403 0.0476 0.068 Uiso 1 1 calc R U
C8 C 1.4117(7) -0.2123(4) 0.1327(3) 0.0550(14) Uani 1 1 d . .
H8 H 1.4847 -0.2638 0.1400 0.066 Uiso 1 1 calc R U
C7 C 1.2644(6) -0.2095(3) 0.1768(3) 0.0484(13) Uani 1 1 d . .
H7 H 1.2376 -0.2586 0.2144 0.058 Uiso 1 1 calc R U
C3 C 0.7664(7) -0.1698(4) 0.2942(3) 0.0535(14) Uani 1 1 d . .
H3 H 0.7167 -0.2138 0.3304 0.064 Uiso 1 1 calc R U
C2 C 0.6850(6) -0.0856(4) 0.2734(3) 0.0499(13) Uani 1 1 d . .
H2 H 0.5808 -0.0719 0.2961 0.060 Uiso 1 1 calc R U
C11 C 0.9092(6) 0.2156(3) 0.0563(3) 0.0372(11) Uani 1 1 d . .
C12 C 0.8110(6) 0.2963(3) 0.0420(3) 0.0402(11) Uani 1 1 d . .
C14 C 1.1096(6) 0.2773(3) -0.0434(3) 0.0451(12) Uani 1 1 d . .
H14 H 1.2108 0.2734 -0.0717 0.054 Uiso 1 1 calc R U
C13 C 1.0077(6) 0.3535(3) -0.0561(3) 0.0459(12) Uani 1 1 d . .
H13 H 1.0397 0.4007 -0.0945 0.055 Uiso 1 1 calc R U
C17 C 0.6478(6) 0.3097(4) 0.0865(3) 0.0569(14) Uani 1 1 d . .
H17A H 0.6598 0.3603 0.1282 0.085 Uiso 1 1 calc R U
H17B H 0.6186 0.2517 0.1153 0.085 Uiso 1 1 calc R U
H17C H 0.5604 0.3259 0.0444 0.085 Uiso 1 1 calc R U
C16 C 0.7546(7) 0.4487(4) -0.0341(4) 0.0629(15) Uani 1 1 d . .
H16A H 0.6524 0.4290 -0.0640 0.094 Uiso 1 1 calc R U
H16B H 0.8143 0.4925 -0.0696 0.094 Uiso 1 1 calc R U
H16C H 0.7279 0.4793 0.0193 0.094 Uiso 1 1 calc R U
C15 C 1.0627(6) 0.2037(3) 0.0127(3) 0.0391(11) Uani 1 1 d . .
O3 O 0.1688(5) 0.0862(3) 0.2565(3) 0.0798(13) Uani 1 1 d . .
N4 N 0.3191(6) 0.0869(3) 0.2754(3) 0.0569(12) Uani 1 1 d . .
O4 O 0.4207(6) 0.1142(3) 0.2213(3) 0.0921(14) Uani 1 1 d . .
O5 O 0.3762(6) 0.0679(3) 0.3485(3) 0.0953(15) Uani 1 1 d . .

loop_
_atom_site_aniso_label
_atom_site_aniso_U_11
_atom_site_aniso_U_22
_atom_site_aniso_U_33
_atom_site_aniso_U_23
_atom_site_aniso_U_13
_atom_site_aniso_U_12
Cu1 0.0386(3) 0.0392(3) 0.0434(3) 0.0050(3) 0.0041(2) 0.0052(3)
N1 0.039(2) 0.042(2) 0.036(2) -0.0040(17) -0.0001(17) -0.0013(19)
N2 0.038(2) 0.039(2) 0.044(2) 0.0016(18) 0.0024(17) 0.0024(19)
O1 0.0413(19) 0.0443(19) 0.0459(18) 0.0120(15) 0.0097(15) 0.0063(16)
O2 0.0377(19) 0.047(2) 0.055(2) 0.0096(16) 0.0109(16) 0.0115(16)
N3 0.049(3) 0.037(2) 0.040(2) 0.0006(18) -0.0034(19) 0.002(2)
C6 0.042(3) 0.037(3) 0.036(2) -0.005(2) -0.007(2) 0.001(2)
C4 0.063(4) 0.040(3) 0.042(3) 0.004(2) 0.000(2) -0.001(3)
C5 0.047(3) 0.038(3) 0.029(2) -0.004(2) -0.004(2) -0.001(2)
C1 0.038(3) 0.046(3) 0.046(3) -0.002(2) 0.002(2) -0.002(2)
C10 0.045(3) 0.043(3) 0.057(3) 0.004(2) 0.008(2) 0.002(2)
C9 0.039(3) 0.055(3) 0.075(4) -0.004(3) 0.001(3) 0.004(3)
C8 0.050(3) 0.051(3) 0.064(3) -0.005(3) -0.009(3) 0.014(3)
C7 0.053(3) 0.038(3) 0.053(3) -0.001(2) -0.012(3) 0.005(2)
C3 0.059(4) 0.057(4) 0.044(3) 0.008(3) 0.006(3) -0.017(3)
C2 0.043(3) 0.060(3) 0.048(3) -0.002(3) 0.011(2) -0.012(3)
C11 0.037(3) 0.039(3) 0.035(2) 0.003(2) 0.000(2) 0.001(2)
C12 0.043(3) 0.044(3) 0.034(2) 0.001(2) 0.003(2) 0.002(2)
C14 0.043(3) 0.043(3) 0.049(3) 0.006(2) 0.003(2) -0.004(2)
C13 0.053(3) 0.045(3) 0.040(3) 0.007(2) -0.001(2) -0.012(3)
C17 0.060(4) 0.061(3) 0.050(3) 0.004(3) 0.010(3) 0.020(3)
C16 0.078(4) 0.045(3) 0.065(3) 0.008(3) -0.008(3) 0.014(3)
C15 0.036(3) 0.044(3) 0.037(2) 0.001(2) 0.002(2) 0.000(2)
O3 0.049(3) 0.105(3) 0.084(3) -0.041(3) -0.011(2) 0.005(2)
N4 0.051(3) 0.053(3) 0.066(3) -0.016(2) 0.002(3) 0.009(2)
O4 0.081(3) 0.092(3) 0.105(4) 0.004(3) 0.028(3) 0.000(3)
O5 0.096(4) 0.116(4) 0.073(3) 0.007(3) -0.016(3) 0.020(3)

loop_
_atom_type_symbol
_atom_type_description
_atom_type_scat_dispersion_real
_atom_type_scat_dispersion_imag
_atom_type_scat_source
C C 0.0033 0.0016 'International Tables Vol C Tables 4.2.6.8 and 6.1.1.4'
H H 0.0000 0.0000 'International Tables Vol C Tables 4.2.6.8 and 6.1.1.4'
N N 0.0061 0.0033 'International Tables Vol C Tables 4.2.6.8 and 6.1.1.4'
O O 0.0106 0.0060 'International Tables Vol C Tables 4.2.6.8 and 6.1.1.4'
Cu Cu 0.3201 1.2651 'International Tables Vol C Tables 4.2.6.8 and 6.1.1.4'

loop_
_geom_angle_atom_site_label_1
_geom_angle_atom_site_label_2
_geom_angle_atom_site_label_3
_geom_angle
O1 Cu1 O2 86.38(13)
O1 Cu1 N1 94.65(14)
O2 Cu1 N1 172.48(14)
O1 Cu1 N2 175.06(15)
O2 Cu1 N2 96.72(14)
N1 Cu1 N2 81.78(16)
C1 N1 C5 118.9(4)
C1 N1 Cu1 126.0(3)
C5 N1 Cu1 115.0(3)
C10 N2 C6 118.4(4)
C10 N2 Cu1 126.3(3)
C6 N2 Cu1 115.1(3)
C11 O1 Cu1 109.2(3)
C15 O2 Cu1 109.6(3)
C13 N3 C12 120.4(4)
C13 N3 C16 119.5(4)
C12 N3 C16 120.1(4)
N2 C6 C7 121.4(4)
N2 C6 C5 113.5(4)
C7 C6 C5 125.1(4)
C3 C4 C5 118.4(5)
N1 C5 C4 121.7(4)
N1 C5 C6 114.1(4)
C4 C5 C6 124.2(4)
N1 C1 C2 121.8(5)
N2 C10 C9 122.5(5)
C8 C9 C10 118.5(5)
C9 C8 C7 120.0(5)
C8 C7 C6 119.2(5)
C4 C3 C2 119.6(5)
C1 C2 C3 119.6(5)
O1 C11 C12 122.6(4)
O1 C11 C15 117.0(4)
C12 C11 C15 120.4(4)
N3 C12 C11 119.5(4)
N3 C12 C17 119.3(4)
C11 C12 C17 121.2(4)
C13 C14 C15 120.0(5)
N3 C13 C14 122.6(4)
O2 C15 C14 125.1(4)
O2 C15 C11 117.8(4)
C14 C15 C11 117.1(4)
O3 N4 O5 122.9(6)
O3 N4 O4 119.7(5)
O5 N4 O4 117.2(5)

loop_
_geom_bond_atom_site_label_1
_geom_bond_atom_site_label_2
_geom_bond_distance
Cu1 O1 1.913(3)
Cu1 O2 1.934(3)
Cu1 N1 1.971(4)
Cu1 N2 1.975(4)
N1 C1 1.344(5)
N1 C5 1.359(5)
N2 C10 1.350(6)
N2 C6 1.358(5)
O1 C11 1.335(5)
O2 C15 1.297(5)
N3 C13 1.346(6)
N3 C12 1.367(5)
N3 C16 1.482(6)
C6 C7 1.383(6)
C6 C5 1.486(6)
C4 C3 1.383(7)
C4 C5 1.390(6)
C1 C2 1.374(6)
C10 C9 1.380(6)
C9 C8 1.373(7)
C8 C7 1.374(7)
C3 C2 1.378(7)
C11 C12 1.387(6)
C11 C15 1.422(6)
C12 C17 1.500(6)
C14 C13 1.350(6)
C14 C15 1.405(6)
O3 N4 1.218(5)
N4 O5 1.231(6)
N4 O4 1.242(6)

loop_
_geom_hbond_atom_site_label_D
_geom_hbond_atom_site_label_H
_geom_hbond_atom_site_label_A
_geom_hbond_distance_DH
_geom_hbond_distance_HA
_geom_hbond_distance_DA
_geom_hbond_angle_DHA
_geom_hbond_site_symmetry_A
C16 H16C O5 0.96 2.55 3.508(7) 173.0 2_655
C16 H16A O5 0.96 2.53 3.461(7) 162.2 4_565
C13 H13 O3 0.93 2.56 3.316(6) 138.8 4_665
C10 H10 O2 0.93 2.61 3.117(6) 114.6 .
C1 H1 O4 0.93 2.52 3.293(7) 140.4 .
C1 H1 O1 0.93 2.53 3.030(6) 114.2 .
C4 H4 O1 0.93 2.59 3.429(6) 150.3 2_745

loop_
_geom_torsion_atom_site_label_1
_geom_torsion_atom_site_label_2
_geom_torsion_atom_site_label_3
_geom_torsion_atom_site_label_4
_geom_torsion
C10 N2 C6 C7 0.5(6)
Cu1 N2 C6 C7 -173.8(3)
C10 N2 C6 C5 -178.8(4)
Cu1 N2 C6 C5 6.9(5)
C1 N1 C5 C4 -0.4(6)
Cu1 N1 C5 C4 176.2(3)
C1 N1 C5 C6 179.9(4)
Cu1 N1 C5 C6 -3.5(4)
C3 C4 C5 N1 0.9(7)
C3 C4 C5 C6 -179.4(4)
N2 C6 C5 N1 -2.2(5)
C7 C6 C5 N1 178.5(4)
N2 C6 C5 C4 178.1(4)
C7 C6 C5 C4 -1.2(7)
C5 N1 C1 C2 0.2(6)
Cu1 N1 C1 C2 -176.0(3)
C6 N2 C10 C9 0.6(7)
Cu1 N2 C10 C9 174.2(4)
N2 C10 C9 C8 -1.1(8)
C10 C9 C8 C7 0.4(8)
C9 C8 C7 C6 0.7(7)
N2 C6 C7 C8 -1.2(7)
C5 C6 C7 C8 178.1(4)
C5 C4 C3 C2 -1.2(7)
N1 C1 C2 C3 -0.4(7)
C4 C3 C2 C1 0.9(7)
Cu1 O1 C11 C12 -179.8(3)
Cu1 O1 C11 C15 -0.8(5)
C13 N3 C12 C11 -1.6(6)
C16 N3 C12 C11 177.4(4)
C13 N3 C12 C17 180.0(4)
C16 N3 C12 C17 -1.0(6)
O1 C11 C12 N3 179.9(4)
C15 C11 C12 N3 0.9(6)
O1 C11 C12 C17 -1.7(7)
C15 C11 C12 C17 179.3(4)
C12 N3 C13 C14 0.4(7)
C16 N3 C13 C14 -178.7(4)
C15 C14 C13 N3 1.6(7)
Cu1 O2 C15 C14 178.1(4)
Cu1 O2 C15 C11 -1.8(5)
C13 C14 C15 O2 177.9(4)
C13 C14 C15 C11 -2.2(7)
O1 C11 C15 O2 1.8(6)
C12 C11 C15 O2 -179.1(4)
O1 C11 C15 C14 -178.1(4)
C12 C11 C15 C14 1.0(6)
